data_7202232
loop_
_publ_author_name
'Zhang, Shu-Ming'
'Hu, Tong-Liang'
'Li, Jian-Rong'
'Du, Jian-Long'
'Bu, Xian-He'

_publ_section_title
;
 Silver(I) coordination architectures with quinoxaline-based N,S-donor
 ligands: structures and luminescent properties
;
_journal_issue 11
_journal_name_full CrystEngComm
_journal_page_first 1595
_journal_paper_doi 10.1039/b807485b
_journal_volume 10
_journal_year 2008
_chemical_formula_sum 'C18 H26 Ag3 N5 O9 S2'
_chemical_formula_weight 844.17
_chemical_name_systematic
;
?
;
_space_group_IT_number 9
_symmetry_cell_setting monoclinic
_symmetry_space_group_name_Hall 'C -2yc'
_symmetry_space_group_name_H-M 'C 1 c 1'
_atom_sites_solution_hydrogens geom
_atom_sites_solution_primary direct
_atom_sites_solution_secondary difmap
_audit_creation_method SHELXL-97
_cell_angle_alpha 90.00
_cell_angle_beta 99.482(2)
_cell_angle_gamma 90.00
_cell_formula_units_Z 4
_cell_length_a 15.7120(17)
_cell_length_b 9.3505(10)
_cell_length_c 18.7239(19)
_cell_measurement_reflns_used 5393
_cell_measurement_temperature 294(2)
_cell_measurement_theta_max 26.32
_cell_measurement_theta_min 2.54
_cell_volume 2713.2(5)
_computing_cell_refinement 'Bruker SMART'
_computing_data_collection 'Bruker SMART'
_computing_data_reduction 'Bruker SAINT'
_computing_molecular_graphics 'Bruker SHELXTL'
_computing_publication_material 'Bruker SHELXTL'
_computing_structure_refinement 'SHELXL-97 (Sheldrick, 1997)'
_computing_structure_solution 'SHELXS-97 (Sheldrick, 1990)'
_diffrn_ambient_temperature 294(2)
_diffrn_detector_area_resol_mean 0
_diffrn_measured_fraction_theta_full 0.996
_diffrn_measured_fraction_theta_max 0.996
_diffrn_measurement_device_type 'CCD area detector'
_diffrn_measurement_method 'phi and omega scans'
_diffrn_radiation_monochromator graphite
_diffrn_radiation_source 'fine-focus sealed tube'
_diffrn_radiation_type MoK\a
_diffrn_radiation_wavelength 0.71073
_diffrn_reflns_av_R_equivalents 0.0285
_diffrn_reflns_av_sigmaI/netI 0.0349
_diffrn_reflns_limit_h_max 19
_diffrn_reflns_limit_h_min -18
_diffrn_reflns_limit_k_max 11
_diffrn_reflns_limit_k_min -11
_diffrn_reflns_limit_l_max 17
_diffrn_reflns_limit_l_min -23
_diffrn_reflns_number 7607
_diffrn_reflns_theta_full 26.42
_diffrn_reflns_theta_max 26.42
_diffrn_reflns_theta_min 2.21
_diffrn_standards_interval_count 0
_diffrn_standards_interval_time 0
_diffrn_standards_number 0
_exptl_absorpt_coefficient_mu 2.353
_exptl_absorpt_correction_T_max 0.7342
_exptl_absorpt_correction_T_min 0.6505
_exptl_absorpt_correction_type multi-scan
_exptl_absorpt_process_details sadabs
_exptl_crystal_colour yellow
_exptl_crystal_density_diffrn 2.067
_exptl_crystal_density_meas ?
_exptl_crystal_density_method 'not measured'
_exptl_crystal_description block
_exptl_crystal_F_000 1656
_exptl_crystal_size_max 0.20
_exptl_crystal_size_mid 0.16
_exptl_crystal_size_min 0.14
_refine_diff_density_max 0.454
_refine_diff_density_min -0.525
_refine_diff_density_rms 0.087
_refine_ls_abs_structure_details 'Flack H D (1983), Acta Cryst. A39, 876-881'
_refine_ls_abs_structure_Flack -0.025(19)
_refine_ls_extinction_coef 0.00318(11)
_refine_ls_extinction_expression Fc^*^=kFc[1+0.001xFc^2^\l^3^/sin(2\q)]^-1/4^
_refine_ls_extinction_method SHELXL
_refine_ls_goodness_of_fit_ref 1.063
_refine_ls_hydrogen_treatment constr
_refine_ls_matrix_type full
_refine_ls_number_parameters 341
_refine_ls_number_reflns 4019
_refine_ls_number_restraints 2
_refine_ls_restrained_S_all 1.062
_refine_ls_R_factor_all 0.0233
_refine_ls_R_factor_gt 0.0219
_refine_ls_shift/su_max 0.001
_refine_ls_shift/su_mean 0.000
_refine_ls_structure_factor_coef Fsqd
_refine_ls_weighting_details 'calc w=1/[\s^2^(Fo^2^)+(0.0223P)^2^+0.0000P] where P=(Fo^2^+2Fc^2^)/3'
_refine_ls_weighting_scheme calc
_refine_ls_wR_factor_gt 0.0492
_refine_ls_wR_factor_ref 0.0499
_reflns_number_gt 3868
_reflns_number_total 4019
_reflns_threshold_expression >2sigma(I)
_cod_data_source_file b807485b.txt
_cod_data_source_block 3
_cod_depositor_comments
;
The following automatic conversions were performed:
'_symmetry_cell_setting' value 'Monoclinic' changed to 'monoclinic'
according to '/home/saulius/struct/CIF-dictionaries/cif_core.dic'
dictionary named 'cif_core.dic' version 2.4.1 from 2010-06-29.

Automatic conversion script
Id: cif_fix_enum 1527 2010-12-29 10:47:43Z saulius 

The following automatic conversions were performed:

'_exptl_crystal_density_meas' value 'NONE' was changed to '?' - the
value is perceived as not measured.

Automatic conversion script
Id: cif_fix_values 3008 2015-01-20 13:52:24Z robertas 
;
_cod_original_sg_symbol_H-M Cc
_cod_database_code 7202232

loop_
_symmetry_equiv_pos_as_xyz
'x, y, z'
'x, -y, z+1/2'
'x+1/2, y+1/2, z'
'x+1/2, -y+1/2, z+1/2'

loop_
_atom_site_label
_atom_site_type_symbol
_atom_site_fract_x
_atom_site_fract_y
_atom_site_fract_z
_atom_site_U_iso_or_equiv
_atom_site_adp_type
_atom_site_occupancy
_atom_site_symmetry_multiplicity
_atom_site_calc_flag
_atom_site_refinement_flags
_atom_site_disorder_assembly
_atom_site_disorder_group
Ag1 Ag 0.92228(2) 0.47822(3) 0.702435(17) 0.04603(10) Uani 1 1 d . . .
Ag2 Ag 0.56692(2) 1.02534(4) 0.463781(19) 0.05181(11) Uani 1 1 d . . .
Ag3 Ag 0.83715(2) 1.20066(3) 0.520240(19) 0.03859(9) Uani 1 1 d . . .
C1 C 0.6331(3) 0.3884(7) 0.5425(4) 0.0765(18) Uani 1 1 d . . .
H1A H 0.5760 0.3804 0.5542 0.115 Uiso 1 1 calc R . .
H1B H 0.6469 0.3028 0.5186 0.115 Uiso 1 1 calc R . .
H1C H 0.6355 0.4690 0.5111 0.115 Uiso 1 1 calc R . .
C2 C 0.6807(5) 0.5435(7) 0.6536(5) 0.090(2) Uani 1 1 d . . .
H2A H 0.6256 0.5347 0.6690 0.135 Uiso 1 1 calc R . .
H2B H 0.6802 0.6249 0.6223 0.135 Uiso 1 1 calc R . .
H2C H 0.7249 0.5557 0.6951 0.135 Uiso 1 1 calc R . .
C3 C 0.6986(4) 0.2762(7) 0.6588(3) 0.0683(16) Uani 1 1 d . . .
H3A H 0.7379 0.2883 0.7034 0.102 Uiso 1 1 calc R . .
H3B H 0.7160 0.1956 0.6330 0.102 Uiso 1 1 calc R . .
H3C H 0.6415 0.2602 0.6692 0.102 Uiso 1 1 calc R . .
C4 C 0.6989(3) 0.4095(5) 0.6130(3) 0.0474(11) Uani 1 1 d . . .
C5 C 0.8129(3) 0.5795(4) 0.5402(2) 0.0377(10) Uani 1 1 d . . .
H5A H 0.8509 0.5633 0.5051 0.045 Uiso 1 1 calc R . .
H5B H 0.7556 0.5972 0.5134 0.045 Uiso 1 1 calc R . .
C6 C 0.8428(2) 0.7138(3) 0.5825(2) 0.0269(7) Uani 1 1 d . . .
C7 C 0.9231(2) 0.8240(4) 0.68111(19) 0.0280(8) Uani 1 1 d . . .
C8 C 0.9762(3) 0.8165(4) 0.7493(2) 0.0363(9) Uani 1 1 d . . .
H8 H 0.9883 0.7282 0.7716 0.044 Uiso 1 1 calc R . .
C9 C 1.0101(3) 0.9381(4) 0.7829(2) 0.0384(9) Uani 1 1 d . . .
H9 H 1.0448 0.9321 0.8281 0.046 Uiso 1 1 calc R . .
C10 C 0.9932(3) 1.0715(4) 0.7501(2) 0.0401(9) Uani 1 1 d . . .
H10 H 1.0169 1.1535 0.7735 0.048 Uiso 1 1 calc R . .
C11 C 0.9421(3) 1.0823(4) 0.6838(2) 0.0373(9) Uani 1 1 d . . .
H11 H 0.9314 1.1715 0.6622 0.045 Uiso 1 1 calc R . .
C12 C 0.9057(2) 0.9593(4) 0.64825(19) 0.0265(8) Uani 1 1 d . . .
C13 C 0.8228(2) 0.8520(4) 0.54987(19) 0.0227(7) Uani 1 1 d . . .
C14 C 0.7670(3) 0.8591(4) 0.4759(2) 0.0357(9) Uani 1 1 d . . .
H14A H 0.7194 0.7926 0.4748 0.043 Uiso 1 1 calc R . .
H14B H 0.8009 0.8279 0.4399 0.043 Uiso 1 1 calc R . .
C15 C 0.7244(3) 1.0486(4) 0.3520(2) 0.0360(9) Uani 1 1 d . . .
C16 C 0.8150(4) 1.0410(8) 0.3366(3) 0.0708(17) Uani 1 1 d . . .
H16A H 0.8139 1.0377 0.2852 0.106 Uiso 1 1 calc R . .
H16B H 0.8426 0.9564 0.3584 0.106 Uiso 1 1 calc R . .
H16C H 0.8465 1.1239 0.3562 0.106 Uiso 1 1 calc R . .
C17 C 0.6839(4) 1.1951(5) 0.3338(3) 0.0593(14) Uani 1 1 d . . .
H17A H 0.7209 1.2679 0.3582 0.089 Uiso 1 1 calc R . .
H17B H 0.6287 1.1993 0.3494 0.089 Uiso 1 1 calc R . .
H17C H 0.6767 1.2104 0.2825 0.089 Uiso 1 1 calc R . .
C18 C 0.6686(3) 0.9295(5) 0.3137(2) 0.0462(11) Uani 1 1 d . . .
H18A H 0.6635 0.9416 0.2622 0.069 Uiso 1 1 calc R . .
H18B H 0.6124 0.9331 0.3273 0.069 Uiso 1 1 calc R . .
H18C H 0.6948 0.8386 0.3273 0.069 Uiso 1 1 calc R . .
N1 N 0.8899(2) 0.7025(3) 0.64671(17) 0.0296(7) Uani 1 1 d . . .
N2 N 0.8539(2) 0.9687(3) 0.58152(18) 0.0279(7) Uani 1 1 d . . .
N3 N 0.9140(2) 0.3775(4) 0.8565(2) 0.0456(9) Uani 1 1 d . . .
N4 N 0.5771(3) 0.9322(4) 0.6206(2) 0.0434(8) Uani 1 1 d . . .
N5 N 1.0006(3) 1.2177(5) 0.4614(2) 0.0613(12) Uani 1 1 d . . .
O1 O 0.9675(2) 0.4365(4) 0.82440(18) 0.0571(9) Uani 1 1 d . . .
O2 O 0.8418(3) 0.3538(7) 0.8243(3) 0.1025(18) Uani 1 1 d . . .
O3 O 0.9362(2) 0.3412(4) 0.92076(17) 0.0574(8) Uani 1 1 d . . .
O4 O 0.5266(3) 1.0170(4) 0.5831(2) 0.0712(12) Uani 1 1 d . . .
O5 O 0.6470(3) 0.9038(5) 0.6025(3) 0.0785(12) Uani 1 1 d . . .
O6 O 0.5564(2) 0.8806(4) 0.67622(17) 0.0545(8) Uani 1 1 d . . .
O7 O 0.9766(3) 1.1039(6) 0.4810(4) 0.121(2) Uani 1 1 d . . .
O8 O 0.9508(4) 1.3180(5) 0.4607(4) 0.109(2) Uani 1 1 d . . .
O9 O 1.0715(3) 1.2310(6) 0.4414(3) 0.0876(15) Uani 1 1 d . . .
S1 S 0.80904(6) 0.41745(8) 0.59160(5) 0.02870(19) Uani 1 1 d . . .
S2 S 0.72343(6) 1.03554(9) 0.45071(5) 0.02792(19) Uani 1 1 d . . .

loop_
_atom_site_aniso_label
_atom_site_aniso_U_11
_atom_site_aniso_U_22
_atom_site_aniso_U_33
_atom_site_aniso_U_23
_atom_site_aniso_U_13
_atom_site_aniso_U_12
Ag1 0.0590(2) 0.03513(16) 0.04081(18) 0.00941(15) -0.00110(15) 0.00382(15)
Ag2 0.03925(19) 0.0689(2) 0.0491(2) 0.00327(18) 0.01280(15) 0.00561(18)
Ag3 0.04464(18) 0.02293(12) 0.04745(17) -0.00342(13) 0.00541(12) 0.00013(13)
C1 0.038(3) 0.082(4) 0.104(5) 0.007(4) -0.003(3) 0.007(3)
C2 0.079(5) 0.072(4) 0.136(7) -0.034(4) 0.067(4) 0.001(3)
C3 0.061(4) 0.071(4) 0.078(4) 0.015(3) 0.027(3) -0.023(3)
C4 0.040(3) 0.044(2) 0.063(3) 0.001(2) 0.022(2) -0.0006(19)
C5 0.061(3) 0.0189(17) 0.032(2) -0.0001(15) 0.0048(18) -0.0057(17)
C6 0.033(2) 0.0186(16) 0.0297(18) -0.0009(13) 0.0076(15) -0.0004(13)
C7 0.0272(18) 0.0257(16) 0.0312(19) 0.0017(14) 0.0052(15) 0.0040(14)
C8 0.040(2) 0.0321(19) 0.035(2) 0.0033(17) 0.0018(17) 0.0072(17)
C9 0.032(2) 0.046(2) 0.033(2) -0.0017(17) -0.0056(16) 0.0022(17)
C10 0.036(2) 0.0369(19) 0.045(2) -0.0097(18) -0.0005(18) -0.0099(17)
C11 0.036(2) 0.0262(17) 0.046(2) -0.0012(17) -0.0011(18) -0.0004(16)
C12 0.0243(19) 0.0242(16) 0.0306(19) -0.0013(13) 0.0033(14) -0.0013(13)
C13 0.0201(16) 0.0203(15) 0.0279(17) -0.0020(14) 0.0045(13) -0.0017(13)
C14 0.045(2) 0.0243(17) 0.0334(19) -0.0015(15) -0.0065(17) 0.0077(16)
C15 0.040(2) 0.041(2) 0.0260(18) 0.0048(16) 0.0025(16) 0.0002(18)
C16 0.054(3) 0.112(5) 0.052(3) -0.002(3) 0.025(3) -0.014(3)
C17 0.087(4) 0.040(2) 0.046(3) 0.010(2) -0.006(3) 0.003(2)
C18 0.055(3) 0.047(2) 0.033(2) -0.0104(19) -0.0006(19) 0.004(2)
N1 0.0384(18) 0.0204(14) 0.0297(16) 0.0021(12) 0.0042(13) 0.0037(13)
N2 0.0292(17) 0.0214(14) 0.0323(16) 0.0002(12) 0.0024(13) -0.0002(12)
N3 0.041(2) 0.054(2) 0.041(2) -0.0027(17) 0.0037(16) -0.0091(17)
N4 0.049(2) 0.0411(18) 0.041(2) -0.0032(16) 0.0104(17) -0.0034(17)
N5 0.051(3) 0.081(3) 0.052(2) 0.001(2) 0.008(2) -0.035(2)
O1 0.052(2) 0.079(2) 0.0412(18) 0.0122(17) 0.0116(16) -0.0144(17)
O2 0.058(3) 0.154(5) 0.084(3) 0.020(3) -0.021(2) -0.045(3)
O3 0.062(2) 0.074(2) 0.0368(17) 0.0016(16) 0.0098(15) -0.0133(18)
O4 0.075(3) 0.083(3) 0.061(2) 0.029(2) 0.026(2) 0.029(2)
O5 0.065(3) 0.091(3) 0.089(3) 0.016(2) 0.040(2) 0.024(2)
O6 0.058(2) 0.066(2) 0.0404(18) 0.0105(16) 0.0105(14) -0.0013(17)
O7 0.047(3) 0.119(4) 0.194(6) 0.085(4) 0.011(3) -0.009(3)
O8 0.108(4) 0.069(3) 0.167(6) -0.008(3) 0.072(4) -0.007(3)
O9 0.057(3) 0.128(4) 0.084(3) -0.024(3) 0.026(2) -0.048(3)
S1 0.0344(5) 0.0172(4) 0.0353(5) 0.0001(3) 0.0080(4) -0.0001(3)
S2 0.0299(5) 0.0241(4) 0.0284(4) 0.0005(3) 0.0006(3) 0.0038(3)

loop_
_atom_type_symbol
_atom_type_description
_atom_type_scat_dispersion_real
_atom_type_scat_dispersion_imag
_atom_type_scat_source
C C 0.0033 0.0016 'International Tables Vol C Tables 4.2.6.8 and 6.1.1.4'
H H 0.0000 0.0000 'International Tables Vol C Tables 4.2.6.8 and 6.1.1.4'
N N 0.0061 0.0033 'International Tables Vol C Tables 4.2.6.8 and 6.1.1.4'
O O 0.0106 0.0060 'International Tables Vol C Tables 4.2.6.8 and 6.1.1.4'
S S 0.1246 0.1234 'International Tables Vol C Tables 4.2.6.8 and 6.1.1.4'
Ag Ag -0.8971 1.1015 'International Tables Vol C Tables 4.2.6.8 and 6.1.1.4'

loop_
_geom_angle_atom_site_label_1
_geom_angle_atom_site_label_2
_geom_angle_atom_site_label_3
_geom_angle
_geom_angle_site_symmetry_1
_geom_angle_site_symmetry_3
_geom_angle_publ_flag
O1 Ag1 N1 126.57(12) . . ?
O1 Ag1 O6 90.04(12) . 3_545 ?
N1 Ag1 O6 112.14(11) . 3_545 ?
O1 Ag1 S1 145.24(9) . . ?
N1 Ag1 S1 76.64(8) . . ?
O6 Ag1 S1 105.27(8) 3_545 . ?
O4 Ag2 O3 89.27(12) . 4_464 ?
O4 Ag2 S2 120.00(10) . . ?
O3 Ag2 S2 137.47(10) 4_464 . ?
N2 Ag3 S1 118.79(8) . 1_565 ?
N2 Ag3 O8 124.51(16) . . ?
S1 Ag3 O8 94.81(13) 1_565 . ?
N2 Ag3 S2 73.45(7) . . ?
S1 Ag3 S2 126.26(3) 1_565 . ?
O8 Ag3 S2 121.89(15) . . ?
N2 Ag3 O7 78.02(13) . . ?
S1 Ag3 O7 131.77(14) 1_565 . ?
O8 Ag3 O7 47.81(16) . . ?
S2 Ag3 O7 101.44(14) . . ?
C4 C1 H1A 109.5 . . ?
C4 C1 H1B 109.5 . . ?
H1A C1 H1B 109.5 . . ?
C4 C1 H1C 109.5 . . ?
H1A C1 H1C 109.5 . . ?
H1B C1 H1C 109.5 . . ?
C4 C2 H2A 109.5 . . ?
C4 C2 H2B 109.5 . . ?
H2A C2 H2B 109.5 . . ?
C4 C2 H2C 109.5 . . ?
H2A C2 H2C 109.5 . . ?
H2B C2 H2C 109.5 . . ?
C4 C3 H3A 109.5 . . ?
C4 C3 H3B 109.5 . . ?
H3A C3 H3B 109.5 . . ?
C4 C3 H3C 109.5 . . ?
H3A C3 H3C 109.5 . . ?
H3B C3 H3C 109.5 . . ?
C3 C4 C2 112.2(5) . . ?
C3 C4 C1 108.3(4) . . ?
C2 C4 C1 112.2(5) . . ?
C3 C4 S1 104.3(3) . . ?
C2 C4 S1 109.7(4) . . ?
C1 C4 S1 109.8(4) . . ?
C6 C5 S1 116.9(3) . . ?
C6 C5 H5A 108.1 . . ?
S1 C5 H5A 108.1 . . ?
C6 C5 H5B 108.1 . . ?
S1 C5 H5B 108.1 . . ?
H5A C5 H5B 107.3 . . ?
N1 C6 C13 120.8(3) . . ?
N1 C6 C5 119.4(3) . . ?
C13 C6 C5 119.6(3) . . ?
N1 C7 C8 120.6(3) . . ?
N1 C7 C12 120.5(3) . . ?
C8 C7 C12 118.9(3) . . ?
C9 C8 C7 120.3(4) . . ?
C9 C8 H8 119.9 . . ?
C7 C8 H8 119.9 . . ?
C8 C9 C10 120.7(4) . . ?
C8 C9 H9 119.6 . . ?
C10 C9 H9 119.6 . . ?
C11 C10 C9 120.4(4) . . ?
C11 C10 H10 119.8 . . ?
C9 C10 H10 119.8 . . ?
C10 C11 C12 120.2(4) . . ?
C10 C11 H11 119.9 . . ?
C12 C11 H11 119.9 . . ?
N2 C12 C11 120.8(3) . . ?
N2 C12 C7 119.7(3) . . ?
C11 C12 C7 119.5(3) . . ?
N2 C13 C6 121.4(3) . . ?
N2 C13 C14 119.9(3) . . ?
C6 C13 C14 118.7(3) . . ?
C13 C14 S2 114.4(3) . . ?
C13 C14 H14A 108.7 . . ?
S2 C14 H14A 108.7 . . ?
C13 C14 H14B 108.7 . . ?
S2 C14 H14B 108.7 . . ?
H14A C14 H14B 107.6 . . ?
C16 C15 C18 111.4(4) . . ?
C16 C15 C17 112.0(5) . . ?
C18 C15 C17 111.4(4) . . ?
C16 C15 S2 110.7(3) . . ?
C18 C15 S2 108.8(3) . . ?
C17 C15 S2 102.1(3) . . ?
C15 C16 H16A 109.5 . . ?
C15 C16 H16B 109.5 . . ?
H16A C16 H16B 109.5 . . ?
C15 C16 H16C 109.5 . . ?
H16A C16 H16C 109.5 . . ?
H16B C16 H16C 109.5 . . ?
C15 C17 H17A 109.5 . . ?
C15 C17 H17B 109.5 . . ?
H17A C17 H17B 109.5 . . ?
C15 C17 H17C 109.5 . . ?
H17A C17 H17C 109.5 . . ?
H17B C17 H17C 109.5 . . ?
C15 C18 H18A 109.5 . . ?
C15 C18 H18B 109.5 . . ?
H18A C18 H18B 109.5 . . ?
C15 C18 H18C 109.5 . . ?
H18A C18 H18C 109.5 . . ?
H18B C18 H18C 109.5 . . ?
C6 N1 C7 118.7(3) . . ?
C6 N1 Ag1 121.8(2) . . ?
C7 N1 Ag1 119.5(2) . . ?
C13 N2 C12 118.8(3) . . ?
C13 N2 Ag3 121.8(2) . . ?
C12 N2 Ag3 118.9(2) . . ?
O2 N3 O1 119.5(4) . . ?
O2 N3 O3 121.4(4) . . ?
O1 N3 O3 119.1(4) . . ?
O5 N4 O6 121.1(4) . . ?
O5 N4 O4 119.6(4) . . ?
O6 N4 O4 119.3(4) . . ?
O7 N5 O8 116.6(5) . . ?
O7 N5 O9 121.5(6) . . ?
O8 N5 O9 121.8(5) . . ?
N3 O1 Ag1 115.6(3) . . ?
N3 O3 Ag2 105.6(3) . 4_565 ?
N4 O4 Ag2 107.5(3) . . ?
N4 O6 Ag1 112.4(3) . 3_455 ?
N5 O7 Ag3 95.8(4) . . ?
N5 O8 Ag3 99.3(4) . . ?
C5 S1 C4 105.4(2) . . ?
C5 S1 Ag3 111.78(14) . 1_545 ?
C4 S1 Ag3 109.76(15) . 1_545 ?
C5 S1 Ag1 99.54(13) . . ?
C4 S1 Ag1 112.59(16) . . ?
Ag3 S1 Ag1 116.79(4) 1_545 . ?
C14 S2 C15 104.67(19) . . ?
C14 S2 Ag2 105.84(15) . . ?
C15 S2 Ag2 105.59(14) . . ?
C14 S2 Ag3 102.40(13) . . ?
C15 S2 Ag3 110.39(14) . . ?
Ag2 S2 Ag3 126.00(4) . . ?

loop_
_geom_bond_atom_site_label_1
_geom_bond_atom_site_label_2
_geom_bond_distance
_geom_bond_site_symmetry_2
_geom_bond_publ_flag
Ag1 O1 2.310(3) . ?
Ag1 N1 2.360(3) . ?
Ag1 O6 2.420(4) 3_545 ?
Ag1 S1 2.5650(10) . ?
Ag2 O4 2.422(4) . ?
Ag2 O3 2.424(3) 4_464 ?
Ag2 S2 2.5128(10) . ?
Ag3 N2 2.448(3) . ?
Ag3 S1 2.5067(9) 1_565 ?
Ag3 O8 2.507(5) . ?
Ag3 S2 2.5506(9) . ?
Ag3 O7 2.586(6) . ?
C1 C4 1.550(8) . ?
C1 H1A 0.9600 . ?
C1 H1B 0.9600 . ?
C1 H1C 0.9600 . ?
C2 C4 1.516(8) . ?
C2 H2A 0.9600 . ?
C2 H2B 0.9600 . ?
C2 H2C 0.9600 . ?
C3 C4 1.514(7) . ?
C3 H3A 0.9600 . ?
C3 H3B 0.9600 . ?
C3 H3C 0.9600 . ?
C4 S1 1.842(5) . ?
C5 C6 1.517(5) . ?
C5 S1 1.801(4) . ?
C5 H5A 0.9700 . ?
C5 H5B 0.9700 . ?
C6 N1 1.309(5) . ?
C6 C13 1.441(5) . ?
C7 N1 1.366(5) . ?
C7 C8 1.407(5) . ?
C7 C12 1.414(5) . ?
C8 C9 1.364(6) . ?
C8 H8 0.9300 . ?
C9 C10 1.396(6) . ?
C9 H9 0.9300 . ?
C10 C11 1.367(6) . ?
C10 H10 0.9300 . ?
C11 C12 1.402(5) . ?
C11 H11 0.9300 . ?
C12 N2 1.377(5) . ?
C13 N2 1.298(5) . ?
C13 C14 1.514(5) . ?
C14 S2 1.818(3) . ?
C14 H14A 0.9700 . ?
C14 H14B 0.9700 . ?
C15 C16 1.500(7) . ?
C15 C18 1.522(6) . ?
C15 C17 1.525(6) . ?
C15 S2 1.855(4) . ?
C16 H16A 0.9600 . ?
C16 H16B 0.9600 . ?
C16 H16C 0.9600 . ?
C17 H17A 0.9600 . ?
C17 H17B 0.9600 . ?
C17 H17C 0.9600 . ?
C18 H18A 0.9600 . ?
C18 H18B 0.9600 . ?
C18 H18C 0.9600 . ?
N3 O2 1.215(5) . ?
N3 O1 1.240(5) . ?
N3 O3 1.244(5) . ?
N4 O5 1.230(5) . ?
N4 O6 1.238(5) . ?
N4 O4 1.252(5) . ?
N5 O7 1.206(6) . ?
N5 O8 1.221(7) . ?
N5 O9 1.239(6) . ?
O3 Ag2 2.424(3) 4_565 ?
O6 Ag1 2.420(4) 3_455 ?
S1 Ag3 2.5067(9) 1_545 ?

loop_
_geom_torsion_atom_site_label_1
_geom_torsion_atom_site_label_2
_geom_torsion_atom_site_label_3
_geom_torsion_atom_site_label_4
_geom_torsion
_geom_torsion_site_symmetry_1
_geom_torsion_site_symmetry_2
_geom_torsion_site_symmetry_3
_geom_torsion_site_symmetry_4
_geom_torsion_publ_flag
S1 C5 C6 N1 22.4(5) . . . . ?
S1 C5 C6 C13 -160.9(3) . . . . ?
N1 C7 C8 C9 179.1(4) . . . . ?
C12 C7 C8 C9 0.0(6) . . . . ?
C7 C8 C9 C10 -0.4(7) . . . . ?
C8 C9 C10 C11 0.2(7) . . . . ?
C9 C10 C11 C12 0.4(7) . . . . ?
C10 C11 C12 N2 179.8(4) . . . . ?
C10 C11 C12 C7 -0.7(6) . . . . ?
N1 C7 C12 N2 0.9(6) . . . . ?
C8 C7 C12 N2 180.0(4) . . . . ?
N1 C7 C12 C11 -178.5(4) . . . . ?
C8 C7 C12 C11 0.5(6) . . . . ?
N1 C6 C13 N2 3.1(6) . . . . ?
C5 C6 C13 N2 -173.6(4) . . . . ?
N1 C6 C13 C14 -179.2(4) . . . . ?
C5 C6 C13 C14 4.1(6) . . . . ?
N2 C13 C14 S2 -17.4(5) . . . . ?
C6 C13 C14 S2 164.9(3) . . . . ?
C13 C6 N1 C7 -2.8(6) . . . . ?
C5 C6 N1 C7 173.9(4) . . . . ?
C13 C6 N1 Ag1 179.1(3) . . . . ?
C5 C6 N1 Ag1 -4.2(5) . . . . ?
C8 C7 N1 C6 -178.1(4) . . . . ?
C12 C7 N1 C6 0.9(6) . . . . ?
C8 C7 N1 Ag1 0.0(5) . . . . ?
C12 C7 N1 Ag1 179.0(3) . . . . ?
O1 Ag1 N1 C6 -160.5(3) . . . . ?
O6 Ag1 N1 C6 91.9(3) 3_545 . . . ?
S1 Ag1 N1 C6 -9.4(3) . . . . ?
O1 Ag1 N1 C7 21.4(3) . . . . ?
O6 Ag1 N1 C7 -86.2(3) 3_545 . . . ?
S1 Ag1 N1 C7 172.5(3) . . . . ?
C6 C13 N2 C12 -1.2(5) . . . . ?
C14 C13 N2 C12 -178.9(4) . . . . ?
C6 C13 N2 Ag3 171.5(3) . . . . ?
C14 C13 N2 Ag3 -6.2(5) . . . . ?
C11 C12 N2 C13 178.7(4) . . . . ?
C7 C12 N2 C13 -0.7(5) . . . . ?
C11 C12 N2 Ag3 5.8(5) . . . . ?
C7 C12 N2 Ag3 -173.6(3) . . . . ?
S1 Ag3 N2 C13 141.5(3) 1_565 . . . ?
O8 Ag3 N2 C13 -98.9(3) . . . . ?
S2 Ag3 N2 C13 18.8(3) . . . . ?
O7 Ag3 N2 C13 -87.1(3) . . . . ?
S1 Ag3 N2 C12 -45.7(3) 1_565 . . . ?
O8 Ag3 N2 C12 73.9(3) . . . . ?
S2 Ag3 N2 C12 -168.5(3) . . . . ?
O7 Ag3 N2 C12 85.6(3) . . . . ?
O2 N3 O1 Ag1 -4.3(6) . . . . ?
O3 N3 O1 Ag1 174.2(3) . . . . ?
N1 Ag1 O1 N3 109.2(3) . . . . ?
O6 Ag1 O1 N3 -132.8(3) 3_545 . . . ?
S1 Ag1 O1 N3 -15.2(5) . . . . ?
O2 N3 O3 Ag2 -163.9(5) . . . 4_565 ?
O1 N3 O3 Ag2 17.6(5) . . . 4_565 ?
O5 N4 O4 Ag2 20.6(5) . . . . ?
O6 N4 O4 Ag2 -160.8(3) . . . . ?
O3 Ag2 O4 N4 170.2(3) 4_464 . . . ?
S2 Ag2 O4 N4 -42.3(4) . . . . ?
O5 N4 O6 Ag1 173.8(4) . . . 3_455 ?
O4 N4 O6 Ag1 -4.7(5) . . . 3_455 ?
O8 N5 O7 Ag3 -6.8(6) . . . . ?
O9 N5 O7 Ag3 174.6(4) . . . . ?
N2 Ag3 O7 N5 -162.9(4) . . . . ?
S1 Ag3 O7 N5 -44.8(5) 1_565 . . . ?
O8 Ag3 O7 N5 4.0(4) . . . . ?
S2 Ag3 O7 N5 127.0(4) . . . . ?
O7 N5 O8 Ag3 7.1(7) . . . . ?
O9 N5 O8 Ag3 -174.4(4) . . . . ?
N2 Ag3 O8 N5 11.6(5) . . . . ?
S1 Ag3 O8 N5 141.7(4) 1_565 . . . ?
S2 Ag3 O8 N5 -79.6(5) . . . . ?
O7 Ag3 O8 N5 -4.0(4) . . . . ?
C6 C5 S1 C4 91.4(4) . . . . ?
C6 C5 S1 Ag3 -149.4(3) . . . 1_545 ?
C6 C5 S1 Ag1 -25.4(4) . . . . ?
C3 C4 S1 C5 -177.6(3) . . . . ?
C2 C4 S1 C5 -57.2(5) . . . . ?
C1 C4 S1 C5 66.5(4) . . . . ?
C3 C4 S1 Ag3 61.8(4) . . . 1_545 ?
C2 C4 S1 Ag3 -177.7(4) . . . 1_545 ?
C1 C4 S1 Ag3 -54.0(4) . . . 1_545 ?
C3 C4 S1 Ag1 -70.1(4) . . . . ?
C2 C4 S1 Ag1 50.3(5) . . . . ?
C1 C4 S1 Ag1 174.0(3) . . . . ?
O1 Ag1 S1 C5 153.2(2) . . . . ?
N1 Ag1 S1 C5 16.17(18) . . . . ?
O6 Ag1 S1 C5 -93.51(17) 3_545 . . . ?
O1 Ag1 S1 C4 42.0(2) . . . . ?
N1 Ag1 S1 C4 -95.06(18) . . . . ?
O6 Ag1 S1 C4 155.26(17) 3_545 . . . ?
O1 Ag1 S1 Ag3 -86.34(19) . . . 1_545 ?
N1 Ag1 S1 Ag3 136.60(10) . . . 1_545 ?
O6 Ag1 S1 Ag3 26.92(9) 3_545 . . 1_545 ?
C13 C14 S2 C15 143.8(3) . . . . ?
C13 C14 S2 Ag2 -104.9(3) . . . . ?
C13 C14 S2 Ag3 28.6(3) . . . . ?
C16 C15 S2 C14 -63.0(4) . . . . ?
C18 C15 S2 C14 59.8(3) . . . . ?
C17 C15 S2 C14 177.7(3) . . . . ?
C16 C15 S2 Ag2 -174.4(3) . . . . ?
C18 C15 S2 Ag2 -51.7(3) . . . . ?
C17 C15 S2 Ag2 66.2(3) . . . . ?
C16 C15 S2 Ag3 46.6(4) . . . . ?
C18 C15 S2 Ag3 169.3(3) . . . . ?
C17 C15 S2 Ag3 -72.8(3) . . . . ?
O4 Ag2 S2 C14 71.79(18) . . . . ?
O3 Ag2 S2 C14 -160.80(18) 4_464 . . . ?
O4 Ag2 S2 C15 -177.57(18) . . . . ?
O3 Ag2 S2 C15 -50.16(18) 4_464 . . . ?
O4 Ag2 S2 Ag3 -47.04(12) . . . . ?
O3 Ag2 S2 Ag3 80.37(13) 4_464 . . . ?
N2 Ag3 S2 C14 -21.47(18) . . . . ?
S1 Ag3 S2 C14 -135.36(16) 1_565 . . . ?
O8 Ag3 S2 C14 99.3(2) . . . . ?
O7 Ag3 S2 C14 52.2(2) . . . . ?
N2 Ag3 S2 C15 -132.47(17) . . . . ?
S1 Ag3 S2 C15 113.63(15) 1_565 . . . ?
O8 Ag3 S2 C15 -11.7(2) . . . . ?
O7 Ag3 S2 C15 -58.80(19) . . . . ?
N2 Ag3 S2 Ag2 98.88(9) . . . . ?
S1 Ag3 S2 Ag2 -15.01(6) 1_565 . . . ?
O8 Ag3 S2 Ag2 -140.38(16) . . . . ?
O7 Ag3 S2 Ag2 172.55(12) . . . . ?
